data_4329841
loop_
_publ_author_name
'Christian Hering'
'Mathias Lehmann'
'Axel Schulz'
'Alexander Villinger'

_publ_contact_author_address
;
Universit\"at Rostock
Institut f\"ur Chemie
Abteilung f\"ur Anorganische Chemie
Albert-Einstein-Strasse 3a 
18059 Rostock
Bundesrepublik Deutschland
;
_publ_contact_author_email
;
axel.schulz@uni-rostock.de, alexander.villinger@uni-rostock.de'
;
_publ_contact_author_fax '+49 (0)381/498-6382'
_publ_contact_author_name 'Axel Schulz'
_publ_contact_author_phone '+49 (0)381/498-6400 or 6403'
_publ_section_title
;
 Chlorine/Methyl Exchange Reactions in Silylated Aminostibanes: A New
 Route To Stibinostibonium Cations
;
_journal_name_full 'Inorganic Chemistry'
_journal_page_first 8212
_journal_page_last 8224
_journal_paper_doi 10.1021/ic300770b
_journal_volume 51
_journal_year 2012
_chemical_formula_moiety 'C35 H52 N O2 Sb Si'
_chemical_formula_sum 'C35 H52 N O2 Sb Si'
_chemical_formula_weight 668.62
_chemical_name_systematic
;
 ?
;
_space_group_IT_number 14
_symmetry_cell_setting monoclinic
_symmetry_Int_Tables_number 14
_symmetry_space_group_name_Hall '-P 2ybc'
_symmetry_space_group_name_H-M 'P 1 21/c 1'
_atom_sites_solution_hydrogens geom
_atom_sites_solution_primary direct
_atom_sites_solution_secondary difmap
_audit_author_name 'Villinger, A.'
_audit_creation_method SHELXL-97
_cell_angle_alpha 90.00
_cell_angle_beta 104.749(2)
_cell_angle_gamma 90.00
_cell_formula_units_Z 4
_cell_length_a 16.9670(5)
_cell_length_b 10.7794(3)
_cell_length_c 19.7346(5)
_cell_measurement_reflns_used 9987
_cell_measurement_temperature 173(2)
_cell_measurement_theta_max 67.921
_cell_measurement_theta_min 4.340
_cell_volume 3490.42(17)
_computing_cell_refinement 'Bruker Apex v2.0-2'
_computing_data_collection 'Bruker Apex v2.0-2'
_computing_data_reduction 'Bruker SAINT'
_computing_molecular_graphics 'ORTEP-3 (Farrugia, 1997)'
_computing_publication_material SHELXL-97
_computing_structure_refinement 'SHELXL-97 (Sheldrick, 1997)'
_computing_structure_solution 'SHELXS-97 (Sheldrick, 1997)'
_diffrn_ambient_temperature 173(2)
_diffrn_measured_fraction_theta_full 0.999
_diffrn_measured_fraction_theta_max 0.999
_diffrn_measurement_device_type 'Bruker Apex Kappa II-CCD-diffractometer'
_diffrn_measurement_method 'phi and psi scans'
_diffrn_radiation_monochromator graphite
_diffrn_radiation_source 'sealed tube'
_diffrn_radiation_type MoK\a
_diffrn_radiation_wavelength 0.71073
_diffrn_reflns_av_R_equivalents 0.0302
_diffrn_reflns_av_sigmaI/netI 0.0282
_diffrn_reflns_limit_h_max 25
_diffrn_reflns_limit_h_min -25
_diffrn_reflns_limit_k_max 16
_diffrn_reflns_limit_k_min -16
_diffrn_reflns_limit_l_max 29
_diffrn_reflns_limit_l_min -29
_diffrn_reflns_number 66845
_diffrn_reflns_theta_full 32.50
_diffrn_reflns_theta_max 32.50
_diffrn_reflns_theta_min 2.36
_exptl_absorpt_coefficient_mu 0.854
_exptl_absorpt_correction_T_max 0.8755
_exptl_absorpt_correction_T_min 0.7319
_exptl_absorpt_correction_type multi-scan
_exptl_absorpt_process_details '(SADABS; Sheldrick, 2004)'
_exptl_crystal_colour colourless
_exptl_crystal_density_diffrn 1.272
_exptl_crystal_description block
_exptl_crystal_F_000 1400
_exptl_crystal_size_max 0.39
_exptl_crystal_size_mid 0.32
_exptl_crystal_size_min 0.16
_refine_diff_density_max 1.226
_refine_diff_density_min -0.591
_refine_diff_density_rms 0.068
_refine_ls_extinction_method none
_refine_ls_goodness_of_fit_ref 1.014
_refine_ls_hydrogen_treatment constr
_refine_ls_matrix_type full
_refine_ls_number_parameters 407
_refine_ls_number_reflns 12608
_refine_ls_number_restraints 20
_refine_ls_restrained_S_all 1.015
_refine_ls_R_factor_all 0.0452
_refine_ls_R_factor_gt 0.0282
_refine_ls_shift/su_max 0.003
_refine_ls_shift/su_mean 0.000
_refine_ls_structure_factor_coef Fsqd
_refine_ls_weighting_details 'calc w=1/[\s^2^(Fo^2^)+(0.0394P)^2^+0.5162P] where P=(Fo^2^+2Fc^2^)/3'
_refine_ls_weighting_scheme calc
_refine_ls_wR_factor_gt 0.0681
_refine_ls_wR_factor_ref 0.0731
_reflns_number_gt 9886
_reflns_number_total 12608
_reflns_threshold_expression >2\s(I)
_cod_data_source_file ic300770b_si_001_13.cif
_cod_data_source_block ml115
_cod_original_cell_volume 3490.41(17)
_cod_original_sg_symbol_H-M 'P 21/c'
_cod_database_code 4329841

loop_
_symmetry_equiv_pos_as_xyz
'x, y, z'
'-x, y+1/2, -z+1/2'
'-x, -y, -z'
'x, -y-1/2, z-1/2'

loop_
_atom_site_label
_atom_site_type_symbol
_atom_site_fract_x
_atom_site_fract_y
_atom_site_fract_z
_atom_site_U_iso_or_equiv
_atom_site_adp_type
_atom_site_occupancy
_atom_site_symmetry_multiplicity
_atom_site_calc_flag
_atom_site_refinement_flags
_atom_site_disorder_assembly
_atom_site_disorder_group
Sb1 Sb 0.303355(6) 0.316308(8) 0.271207(5) 0.02504(3) Uani 1 1 d . . .
N1 N 0.22805(7) 0.16696(10) 0.24827(6) 0.0219(2) Uani 1 1 d . A .
Si1 Si 0.14596(2) 0.14535(4) 0.287313(19) 0.02433(8) Uani 1 1 d . . .
C1 C 0.24610(9) 0.08295(12) 0.19791(7) 0.0236(2) Uani 1 1 d . . .
C2 C 0.32369(9) 0.02663(13) 0.21013(7) 0.0280(3) Uani 1 1 d . A .
C3 C 0.33912(11) -0.06062(15) 0.16265(9) 0.0377(3) Uani 1 1 d . . .
H3 H 0.3915 -0.0978 0.1715 0.045 Uiso 1 1 calc R A .
C4 C 0.28036(12) -0.09417(16) 0.10336(9) 0.0442(4) Uani 1 1 d . A .
H4 H 0.2910 -0.1562 0.0727 0.053 Uiso 1 1 calc R . .
C5 C 0.20627(12) -0.03601(15) 0.08977(8) 0.0387(4) Uani 1 1 d . . .
H5 H 0.1658 -0.0579 0.0486 0.046 Uiso 1 1 calc R A .
C6 C 0.18800(9) 0.05442(13) 0.13426(7) 0.0276(3) Uani 1 1 d . A .
C7 C 0.10957(9) 0.12207(13) 0.10699(7) 0.0279(3) Uani 1 1 d . . .
C8 C 0.11291(10) 0.24453(14) 0.08202(7) 0.0321(3) Uani 1 1 d . A .
C9 C 0.04109(12) 0.30891(15) 0.05517(9) 0.0387(4) Uani 1 1 d . . .
H9 H 0.0439 0.3916 0.0392 0.046 Uiso 1 1 calc R A .
C10 C -0.03480(11) 0.25669(17) 0.05077(8) 0.0400(4) Uani 1 1 d . A .
C11 C -0.03724(10) 0.13434(17) 0.07048(8) 0.0372(4) Uani 1 1 d . . .
H11 H -0.0888 0.0961 0.0659 0.045 Uiso 1 1 calc R A .
C12 C 0.03312(10) 0.06445(15) 0.09692(7) 0.0316(3) Uani 1 1 d . A .
C13 C 0.19258(12) 0.30148(16) 0.07901(9) 0.0397(4) Uani 1 1 d . . .
H13A H 0.1824 0.3799 0.0531 0.060 Uiso 1 1 calc R A .
H13B H 0.2218 0.2446 0.0552 0.060 Uiso 1 1 calc R . .
H13C H 0.2256 0.3172 0.1267 0.060 Uiso 1 1 calc R . .
C14 C -0.11223(14) 0.3299(2) 0.02289(12) 0.0573(6) Uani 1 1 d . . .
H14A H -0.1058 0.4133 0.0433 0.086 Uiso 1 1 calc R A .
H14B H -0.1577 0.2878 0.0355 0.086 Uiso 1 1 calc R . .
H14C H -0.1235 0.3361 -0.0282 0.086 Uiso 1 1 calc R . .
C15 C 0.02258(12) -0.07089(16) 0.11085(9) 0.0417(4) Uani 1 1 d . . .
H15A H -0.0137 -0.0798 0.1421 0.063 Uiso 1 1 calc R A .
H15B H 0.0758 -0.1075 0.1330 0.063 Uiso 1 1 calc R . .
H15C H -0.0012 -0.1136 0.0665 0.063 Uiso 1 1 calc R . .
C16 C 0.39572(9) 0.05327(13) 0.27046(8) 0.0279(3) Uani 1 1 d . . .
C17 C 0.46182(9) 0.12187(14) 0.25854(8) 0.0322(3) Uani 1 1 d . A .
C18 C 0.53349(10) 0.12838(16) 0.31109(10) 0.0400(4) Uani 1 1 d . . .
H18 H 0.5775 0.1759 0.3032 0.048 Uiso 1 1 calc R A .
C19 C 0.54350(11) 0.06843(17) 0.37461(10) 0.0427(4) Uani 1 1 d . A .
C20 C 0.47767(10) 0.00199(16) 0.38574(9) 0.0377(3) Uani 1 1 d . . .
H20 H 0.4831 -0.0392 0.4293 0.045 Uiso 1 1 calc R A .
C21 C 0.40430(9) -0.00589(14) 0.33516(8) 0.0305(3) Uani 1 1 d . A .
C22 C 0.45762(12) 0.18567(17) 0.18952(10) 0.0442(4) Uani 1 1 d . . .
H22A H 0.4895 0.2625 0.1980 0.066 Uiso 1 1 calc R A .
H22B H 0.4007 0.2052 0.1663 0.066 Uiso 1 1 calc R . .
H22C H 0.4799 0.1307 0.1595 0.066 Uiso 1 1 calc R . .
C23 C 0.62275(13) 0.0742(3) 0.43044(13) 0.0674(7) Uani 1 1 d . . .
H23A H 0.6677 0.0878 0.4085 0.101 Uiso 1 1 calc R A .
H23B H 0.6313 -0.0041 0.4565 0.101 Uiso 1 1 calc R . .
H23C H 0.6207 0.1427 0.4626 0.101 Uiso 1 1 calc R . .
C24 C 0.33589(11) -0.07873(17) 0.35124(9) 0.0429(4) Uani 1 1 d . . .
H24A H 0.3583 -0.1477 0.3826 0.064 Uiso 1 1 calc R A .
H24B H 0.3007 -0.1115 0.3076 0.064 Uiso 1 1 calc R . .
H24C H 0.3040 -0.0246 0.3740 0.064 Uiso 1 1 calc R . .
C25 C 0.05469(9) 0.24143(15) 0.24858(8) 0.0330(3) Uani 1 1 d . A .
H25A H 0.0676 0.3291 0.2589 0.049 Uiso 1 1 calc R . .
H25B H 0.0099 0.2168 0.2687 0.049 Uiso 1 1 calc R . .
H25C H 0.0384 0.2290 0.1977 0.049 Uiso 1 1 calc R . .
C26 C 0.12034(11) -0.02337(14) 0.28381(9) 0.0360(3) Uani 1 1 d . A .
H26A H 0.1364 -0.0619 0.2444 0.054 Uiso 1 1 calc R . .
H26B H 0.0615 -0.0335 0.2776 0.054 Uiso 1 1 calc R . .
H26C H 0.1497 -0.0632 0.3276 0.054 Uiso 1 1 calc R . .
C27 C 0.17422(10) 0.18876(15) 0.38188(8) 0.0347(3) Uani 1 1 d . A .
H27A H 0.2244 0.1455 0.4058 0.052 Uiso 1 1 calc R . .
H27B H 0.1301 0.1651 0.4031 0.052 Uiso 1 1 calc R . .
H27C H 0.1830 0.2786 0.3864 0.052 Uiso 1 1 calc R . .
O1A O 0.33795(8) 0.27717(12) 0.37161(6) 0.0319(3) Uani 0.905(2) 1 d PD A 1
C28A C 0.38991(12) 0.3520(2) 0.42522(11) 0.0354(4) Uani 0.905(2) 1 d PD A 1
C29A C 0.34000(18) 0.4508(3) 0.44860(16) 0.0827(11) Uani 0.905(2) 1 d PD A 1
H29A H 0.3205 0.5102 0.4105 0.124 Uiso 0.905(2) 1 calc PR A 1
H29B H 0.3737 0.4940 0.4895 0.124 Uiso 0.905(2) 1 calc PR A 1
H29C H 0.2933 0.4124 0.4611 0.124 Uiso 0.905(2) 1 calc PR A 1
C30A C 0.4240(2) 0.2636(3) 0.48543(13) 0.0672(8) Uani 0.905(2) 1 d PD A 1
H30A H 0.3793 0.2299 0.5029 0.101 Uiso 0.905(2) 1 calc PR A 1
H30B H 0.4620 0.3083 0.5232 0.101 Uiso 0.905(2) 1 calc PR A 1
H30C H 0.4527 0.1956 0.4690 0.101 Uiso 0.905(2) 1 calc PR A 1
C31A C 0.45938(16) 0.4035(3) 0.39868(15) 0.0612(8) Uani 0.905(2) 1 d PD A 1
H31A H 0.4893 0.3350 0.3841 0.092 Uiso 0.905(2) 1 calc PR A 1
H31B H 0.4963 0.4506 0.4361 0.092 Uiso 0.905(2) 1 calc PR A 1
H31C H 0.4376 0.4582 0.3586 0.092 Uiso 0.905(2) 1 calc PR A 1
O2A O 0.21753(8) 0.42887(11) 0.28259(9) 0.0344(3) Uani 0.905(2) 1 d PD A 1
C32A C 0.19996(15) 0.55283(18) 0.25538(11) 0.0343(5) Uani 0.905(2) 1 d PD A 1
C33A C 0.1311(2) 0.5484(2) 0.18827(15) 0.0646(7) Uani 0.905(2) 1 d PD A 1
H33A H 0.1495 0.5035 0.1519 0.097 Uiso 0.905(2) 1 calc PR A 1
H33B H 0.1156 0.6331 0.1723 0.097 Uiso 0.905(2) 1 calc PR A 1
H33C H 0.0839 0.5057 0.1976 0.097 Uiso 0.905(2) 1 calc PR A 1
C34A C 0.2731(3) 0.6141(6) 0.2402(4) 0.0692(9) Uani 0.905(2) 1 d PD A 1
H34A H 0.3175 0.6169 0.2832 0.104 Uiso 0.905(2) 1 calc PR A 1
H34B H 0.2590 0.6988 0.2234 0.104 Uiso 0.905(2) 1 calc PR A 1
H34C H 0.2907 0.5668 0.2043 0.104 Uiso 0.905(2) 1 calc PR A 1
C35A C 0.1692(3) 0.6223(2) 0.30997(19) 0.0586(8) Uani 0.905(2) 1 d PD A 1
H35A H 0.1235 0.5769 0.3201 0.088 Uiso 0.905(2) 1 calc PR A 1
H35B H 0.1511 0.7052 0.2923 0.088 Uiso 0.905(2) 1 calc PR A 1
H35C H 0.2132 0.6298 0.3529 0.088 Uiso 0.905(2) 1 calc PR A 1
O1B O 0.3099(7) 0.3464(12) 0.3637(6) 0.0319(3) Uani 0.095(2) 1 d PD A 2
C28B C 0.3736(11) 0.3886(17) 0.4224(10) 0.0354(4) Uani 0.095(2) 1 d PD A 2
C29B C 0.3489(17) 0.491(3) 0.4629(15) 0.0827(11) Uani 0.095(2) 1 d PD A 2
H29D H 0.3290 0.5614 0.4315 0.124 Uiso 0.095(2) 1 calc PR A 2
H29E H 0.3960 0.5178 0.5001 0.124 Uiso 0.095(2) 1 calc PR A 2
H29F H 0.3056 0.4625 0.4837 0.124 Uiso 0.095(2) 1 calc PR A 2
C30B C 0.403(2) 0.284(3) 0.4701(14) 0.0672(8) Uani 0.095(2) 1 d PD A 2
H30D H 0.4195 0.2156 0.4439 0.101 Uiso 0.095(2) 1 calc PR A 2
H30E H 0.3590 0.2554 0.4904 0.101 Uiso 0.095(2) 1 calc PR A 2
H30F H 0.4495 0.3104 0.5077 0.101 Uiso 0.095(2) 1 calc PR A 2
C31B C 0.4369(15) 0.453(3) 0.3945(16) 0.0612(8) Uani 0.095(2) 1 d PD A 2
H31D H 0.4116 0.5217 0.3640 0.092 Uiso 0.095(2) 1 calc PR A 2
H31E H 0.4609 0.3943 0.3677 0.092 Uiso 0.095(2) 1 calc PR A 2
H31F H 0.4796 0.4859 0.4336 0.092 Uiso 0.095(2) 1 calc PR A 2
O2B O 0.1973(8) 0.4214(10) 0.2419(8) 0.0344(3) Uani 0.095(2) 1 d PD A 2
C32B C 0.1830(16) 0.5546(17) 0.2352(12) 0.0343(5) Uani 0.095(2) 1 d PD A 2
C33B C 0.115(2) 0.584(3) 0.1723(15) 0.0646(7) Uani 0.095(2) 1 d PD A 2
H33D H 0.1252 0.5424 0.1312 0.097 Uiso 0.095(2) 1 calc PR A 2
H33E H 0.1134 0.6743 0.1645 0.097 Uiso 0.095(2) 1 calc PR A 2
H33F H 0.0635 0.5563 0.1801 0.097 Uiso 0.095(2) 1 calc PR A 2
C34B C 0.263(3) 0.614(5) 0.233(4) 0.0692(9) Uani 0.095(2) 1 d PD A 2
H34D H 0.3057 0.5896 0.2748 0.104 Uiso 0.095(2) 1 calc PR A 2
H34E H 0.2576 0.7044 0.2319 0.104 Uiso 0.095(2) 1 calc PR A 2
H34F H 0.2790 0.5861 0.1909 0.104 Uiso 0.095(2) 1 calc PR A 2
C35B C 0.163(4) 0.594(3) 0.3027(17) 0.0586(8) Uani 0.095(2) 1 d PD A 2
H35D H 0.2087 0.5728 0.3426 0.088 Uiso 0.095(2) 1 calc PR A 2
H35E H 0.1140 0.5498 0.3073 0.088 Uiso 0.095(2) 1 calc PR A 2
H35F H 0.1533 0.6832 0.3019 0.088 Uiso 0.095(2) 1 calc PR A 2

loop_
_atom_site_aniso_label
_atom_site_aniso_U_11
_atom_site_aniso_U_22
_atom_site_aniso_U_33
_atom_site_aniso_U_23
_atom_site_aniso_U_13
_atom_site_aniso_U_12
Sb1 0.02680(5) 0.02204(5) 0.02868(5) -0.00631(3) 0.01150(3) -0.00495(3)
N1 0.0266(6) 0.0193(5) 0.0204(5) -0.0041(4) 0.0067(4) -0.0016(4)
Si1 0.02687(19) 0.02548(17) 0.02158(17) -0.00442(14) 0.00792(14) -0.00492(15)
C1 0.0322(7) 0.0190(5) 0.0211(6) -0.0026(4) 0.0098(5) -0.0022(5)
C2 0.0357(8) 0.0236(6) 0.0272(7) -0.0008(5) 0.0125(6) 0.0018(5)
C3 0.0470(10) 0.0325(7) 0.0371(8) -0.0063(6) 0.0174(7) 0.0088(7)
C4 0.0627(12) 0.0374(8) 0.0357(9) -0.0143(7) 0.0181(8) 0.0062(8)
C5 0.0547(11) 0.0359(8) 0.0249(7) -0.0114(6) 0.0088(7) 0.0008(7)
C6 0.0383(8) 0.0245(6) 0.0206(6) -0.0034(5) 0.0085(5) -0.0027(6)
C7 0.0391(8) 0.0281(6) 0.0155(5) -0.0041(5) 0.0049(5) -0.0026(6)
C8 0.0430(9) 0.0312(7) 0.0199(6) -0.0010(5) 0.0042(6) -0.0027(6)
C9 0.0501(10) 0.0338(8) 0.0280(7) 0.0011(6) 0.0022(7) 0.0017(7)
C10 0.0435(10) 0.0481(10) 0.0235(7) -0.0051(7) -0.0009(6) 0.0051(8)
C11 0.0372(9) 0.0514(10) 0.0206(7) -0.0061(6) 0.0029(6) -0.0068(7)
C12 0.0402(8) 0.0365(7) 0.0168(6) -0.0062(5) 0.0051(5) -0.0076(6)
C13 0.0476(10) 0.0386(9) 0.0314(8) 0.0062(6) 0.0074(7) -0.0081(7)
C14 0.0500(12) 0.0671(14) 0.0461(11) -0.0028(9) -0.0037(9) 0.0145(10)
C15 0.0543(11) 0.0399(9) 0.0302(8) -0.0052(7) 0.0095(7) -0.0162(8)
C16 0.0305(7) 0.0234(6) 0.0319(7) -0.0007(5) 0.0116(6) 0.0048(5)
C17 0.0325(8) 0.0289(7) 0.0400(8) 0.0017(6) 0.0182(6) 0.0048(6)
C18 0.0303(8) 0.0377(8) 0.0557(10) 0.0004(8) 0.0177(7) -0.0002(7)
C19 0.0318(8) 0.0452(9) 0.0491(10) -0.0029(8) 0.0068(7) 0.0040(7)
C20 0.0371(9) 0.0375(8) 0.0367(8) 0.0044(7) 0.0059(6) 0.0049(7)
C21 0.0341(8) 0.0260(6) 0.0325(7) 0.0007(5) 0.0105(6) 0.0015(6)
C22 0.0473(10) 0.0448(10) 0.0495(10) 0.0099(8) 0.0289(8) 0.0060(8)
C23 0.0385(11) 0.0864(17) 0.0686(15) 0.0090(13) -0.0026(10) -0.0056(11)
C24 0.0444(10) 0.0427(9) 0.0408(9) 0.0109(7) 0.0093(7) -0.0086(8)
C25 0.0272(7) 0.0393(8) 0.0332(7) -0.0062(6) 0.0090(6) -0.0008(6)
C26 0.0430(9) 0.0314(7) 0.0353(8) -0.0020(6) 0.0129(7) -0.0120(7)
C27 0.0372(8) 0.0451(9) 0.0239(7) -0.0075(6) 0.0117(6) -0.0082(7)
O1A 0.0339(7) 0.0349(7) 0.0246(5) -0.0073(5) 0.0032(5) -0.0092(5)
C28A 0.0311(10) 0.0383(10) 0.0333(8) -0.0148(8) 0.0020(7) -0.0041(8)
C29A 0.0637(17) 0.096(2) 0.0709(18) -0.0635(16) -0.0150(13) 0.0234(16)
C30A 0.092(2) 0.0682(17) 0.0274(13) -0.0055(11) -0.0104(12) 0.0021(16)
C31A 0.0471(15) 0.078(2) 0.0547(13) -0.0142(15) 0.0062(12) -0.0298(13)
O2A 0.0371(7) 0.0210(5) 0.0517(9) 0.0008(5) 0.0232(6) 0.0017(5)
C32A 0.0429(13) 0.0202(6) 0.0434(13) -0.0005(8) 0.0177(9) 0.0009(7)
C33A 0.079(2) 0.0461(15) 0.0586(17) 0.0044(11) -0.0002(14) 0.0052(13)
C34A 0.0659(19) 0.0337(9) 0.121(3) 0.0160(14) 0.047(2) -0.0061(13)
C35A 0.0823(19) 0.0409(17) 0.0583(15) -0.0026(11) 0.0284(14) 0.0258(17)
O1B 0.0339(7) 0.0349(7) 0.0246(5) -0.0073(5) 0.0032(5) -0.0092(5)
C28B 0.0311(10) 0.0383(10) 0.0333(8) -0.0148(8) 0.0020(7) -0.0041(8)
C29B 0.0637(17) 0.096(2) 0.0709(18) -0.0635(16) -0.0150(13) 0.0234(16)
C30B 0.092(2) 0.0682(17) 0.0274(13) -0.0055(11) -0.0104(12) 0.0021(16)
C31B 0.0471(15) 0.078(2) 0.0547(13) -0.0142(15) 0.0062(12) -0.0298(13)
O2B 0.0371(7) 0.0210(5) 0.0517(9) 0.0008(5) 0.0232(6) 0.0017(5)
C32B 0.0429(13) 0.0202(6) 0.0434(13) -0.0005(8) 0.0177(9) 0.0009(7)
C33B 0.079(2) 0.0461(15) 0.0586(17) 0.0044(11) -0.0002(14) 0.0052(13)
C34B 0.0659(19) 0.0337(9) 0.121(3) 0.0160(14) 0.047(2) -0.0061(13)
C35B 0.0823(19) 0.0409(17) 0.0583(15) -0.0026(11) 0.0284(14) 0.0258(17)

loop_
_atom_type_symbol
_atom_type_description
_atom_type_scat_dispersion_real
_atom_type_scat_dispersion_imag
_atom_type_scat_source
C C 0.0033 0.0016 'International Tables Vol C Tables 4.2.6.8 and 6.1.1.4'
H H 0.0000 0.0000 'International Tables Vol C Tables 4.2.6.8 and 6.1.1.4'
N N 0.0061 0.0033 'International Tables Vol C Tables 4.2.6.8 and 6.1.1.4'
O O 0.0106 0.0060 'International Tables Vol C Tables 4.2.6.8 and 6.1.1.4'
Si Si 0.0817 0.0704 'International Tables Vol C Tables 4.2.6.8 and 6.1.1.4'
Sb Sb -0.5866 1.5461 'International Tables Vol C Tables 4.2.6.8 and 6.1.1.4'

loop_
_geom_angle_atom_site_label_1
_geom_angle_atom_site_label_2
_geom_angle_atom_site_label_3
_geom_angle
O1B Sb1 O2A 68.4(4)
O1B Sb1 O1A 26.4(4)
O2A Sb1 O1A 93.30(6)
O1B Sb1 N1 103.7(4)
O2A Sb1 N1 94.18(5)
O1A Sb1 N1 93.67(5)
O1B Sb1 O2B 90.5(6)
O2A Sb1 O2B 22.4(4)
O1A Sb1 O2B 114.4(4)
N1 Sb1 O2B 85.4(3)
C1 N1 Si1 123.30(9)
C1 N1 Sb1 114.91(9)
Si1 N1 Sb1 121.78(6)
N1 Si1 C25 114.41(7)
N1 Si1 C27 111.86(7)
C25 Si1 C27 104.29(7)
N1 Si1 C26 108.27(7)
C25 Si1 C26 111.46(8)
C27 Si1 C26 106.24(7)
C2 C1 C6 117.70(12)
C2 C1 N1 120.46(12)
C6 C1 N1 121.84(13)
C3 C2 C1 119.97(14)
C3 C2 C16 114.00(14)
C1 C2 C16 126.01(12)
C4 C3 C2 121.79(16)
C4 C3 H3 119.1
C2 C3 H3 119.1
C5 C4 C3 118.42(15)
C5 C4 H4 120.8
C3 C4 H4 120.8
C4 C5 C6 122.38(15)
C4 C5 H5 118.8
C6 C5 H5 118.8
C5 C6 C1 119.46(14)
C5 C6 C7 115.72(13)
C1 C6 C7 124.61(12)
C12 C7 C8 118.69(14)
C12 C7 C6 122.75(13)
C8 C7 C6 118.05(13)
C9 C8 C7 119.43(15)
C9 C8 C13 119.60(15)
C7 C8 C13 120.79(14)
C8 C9 C10 122.18(16)
C8 C9 H9 118.9
C10 C9 H9 118.9
C11 C10 C9 117.68(16)
C11 C10 C14 121.11(18)
C9 C10 C14 121.18(18)
C10 C11 C12 122.52(16)
C10 C11 H11 118.7
C12 C11 H11 118.7
C11 C12 C7 119.01(15)
C11 C12 C15 117.50(15)
C7 C12 C15 123.45(15)
C8 C13 H13A 109.5
C8 C13 H13B 109.5
H13A C13 H13B 109.5
C8 C13 H13C 109.5
H13A C13 H13C 109.5
H13B C13 H13C 109.5
C10 C14 H14A 109.5
C10 C14 H14B 109.5
H14A C14 H14B 109.5
C10 C14 H14C 109.5
H14A C14 H14C 109.5
H14B C14 H14C 109.5
C12 C15 H15A 109.5
C12 C15 H15B 109.5
H15A C15 H15B 109.5
C12 C15 H15C 109.5
H15A C15 H15C 109.5
H15B C15 H15C 109.5
C21 C16 C17 119.17(14)
C21 C16 C2 120.70(13)
C17 C16 C2 119.26(13)
C18 C17 C16 119.02(15)
C18 C17 C22 118.88(15)
C16 C17 C22 122.09(15)
C19 C18 C17 122.51(16)
C19 C18 H18 118.7
C17 C18 H18 118.7
C18 C19 C20 117.78(16)
C18 C19 C23 121.64(18)
C20 C19 C23 120.58(18)
C21 C20 C19 121.88(16)
C21 C20 H20 119.1
C19 C20 H20 119.1
C20 C21 C16 119.62(15)
C20 C21 C24 118.76(14)
C16 C21 C24 121.62(14)
C17 C22 H22A 109.5
C17 C22 H22B 109.5
H22A C22 H22B 109.5
C17 C22 H22C 109.5
H22A C22 H22C 109.5
H22B C22 H22C 109.5
C19 C23 H23A 109.5
C19 C23 H23B 109.5
H23A C23 H23B 109.5
C19 C23 H23C 109.5
H23A C23 H23C 109.5
H23B C23 H23C 109.5
C21 C24 H24A 109.5
C21 C24 H24B 109.5
H24A C24 H24B 109.5
C21 C24 H24C 109.5
H24A C24 H24C 109.5
H24B C24 H24C 109.5
Si1 C25 H25A 109.5
Si1 C25 H25B 109.5
H25A C25 H25B 109.5
Si1 C25 H25C 109.5
H25A C25 H25C 109.5
H25B C25 H25C 109.5
Si1 C26 H26A 109.5
Si1 C26 H26B 109.5
H26A C26 H26B 109.5
Si1 C26 H26C 109.5
H26A C26 H26C 109.5
H26B C26 H26C 109.5
Si1 C27 H27A 109.5
Si1 C27 H27B 109.5
H27A C27 H27B 109.5
Si1 C27 H27C 109.5
H27A C27 H27C 109.5
H27B C27 H27C 109.5
C28A O1A Sb1 126.23(12)
O1A C28A C29A 109.55(17)
O1A C28A C31A 109.67(17)
C29A C28A C31A 113.3(2)
O1A C28A C30A 105.29(18)
C29A C28A C30A 109.7(2)
C31A C28A C30A 109.0(2)
C32A O2A Sb1 128.50(13)
O2A C32A C34A 112.2(3)
O2A C32A C35A 105.66(18)
C34A C32A C35A 112.1(3)
O2A C32A C33A 109.49(17)
C34A C32A C33A 109.3(3)
C35A C32A C33A 107.9(2)
C28B O1B Sb1 134.4(11)
O1B C28B C30B 109.4(16)
O1B C28B C29B 114.2(15)
C30B C28B C29B 109(2)
O1B C28B C31B 108.2(16)
C30B C28B C31B 116(2)
C29B C28B C31B 100.3(18)
C28B C29B H29D 109.5
C28B C29B H29E 109.5
H29D C29B H29E 109.5
C28B C29B H29F 109.5
H29D C29B H29F 109.5
H29E C29B H29F 109.5
C28B C30B H30D 109.5
C28B C30B H30E 109.5
H30D C30B H30E 109.5
C28B C30B H30F 109.5
H30D C30B H30F 109.5
H30E C30B H30F 109.5
C28B C31B H31D 109.5
C28B C31B H31E 109.5
H31D C31B H31E 109.5
C28B C31B H31F 109.5
H31D C31B H31F 109.5
H31E C31B H31F 109.5
C32B O2B Sb1 132.4(13)
O2B C32B C33B 111.2(16)
O2B C32B C35B 105.3(17)
C33B C32B C35B 112(2)
O2B C32B C34B 107(2)
C33B C32B C34B 113(2)
C35B C32B C34B 108(2)
C32B C33B H33D 109.5
C32B C33B H33E 109.5
H33D C33B H33E 109.5
C32B C33B H33F 109.5
H33D C33B H33F 109.5
H33E C33B H33F 109.5
C32B C34B H34D 109.5
C32B C34B H34E 109.5
H34D C34B H34E 109.5
C32B C34B H34F 109.5
H34D C34B H34F 109.5
H34E C34B H34F 109.5
C32B C35B H35D 109.5
C32B C35B H35E 109.5
H35D C35B H35E 109.5
C32B C35B H35F 109.5
H35D C35B H35F 109.5
H35E C35B H35F 109.5

loop_
_geom_bond_atom_site_label_1
_geom_bond_atom_site_label_2
_geom_bond_distance
Sb1 O1B 1.829(11)
Sb1 O2A 1.9518(12)
Sb1 O1A 1.9638(12)
Sb1 N1 2.0334(11)
Sb1 O2B 2.079(12)
N1 C1 1.4341(16)
N1 Si1 1.7703(12)
Si1 C25 1.8580(16)
Si1 C27 1.8643(15)
Si1 C26 1.8672(15)
C1 C2 1.414(2)
C1 C6 1.4190(19)
C2 C3 1.399(2)
C2 C16 1.501(2)
C3 C4 1.378(2)
C3 H3 0.9500
C4 C5 1.369(3)
C4 H4 0.9500
C5 C6 1.399(2)
C5 H5 0.9500
C6 C7 1.492(2)
C7 C12 1.406(2)
C7 C8 1.415(2)
C8 C9 1.385(2)
C8 C13 1.500(2)
C9 C10 1.388(3)
C9 H9 0.9500
C10 C11 1.379(3)
C10 C14 1.511(3)
C11 C12 1.396(2)
C11 H11 0.9500
C12 C15 1.504(2)
C13 H13A 0.9800
C13 H13B 0.9800
C13 H13C 0.9800
C14 H14A 0.9800
C14 H14B 0.9800
C14 H14C 0.9800
C15 H15A 0.9800
C15 H15B 0.9800
C15 H15C 0.9800
C16 C21 1.401(2)
C16 C17 1.412(2)
C17 C18 1.385(2)
C17 C22 1.511(2)
C18 C19 1.382(3)
C18 H18 0.9500
C19 C20 1.391(3)
C19 C23 1.507(3)
C20 C21 1.386(2)
C20 H20 0.9500
C21 C24 1.501(2)
C22 H22A 0.9800
C22 H22B 0.9800
C22 H22C 0.9800
C23 H23A 0.9800
C23 H23B 0.9800
C23 H23C 0.9800
C24 H24A 0.9800
C24 H24B 0.9800
C24 H24C 0.9800
C25 H25A 0.9800
C25 H25B 0.9800
C25 H25C 0.9800
C26 H26A 0.9800
C26 H26B 0.9800
C26 H26C 0.9800
C27 H27A 0.9800
C27 H27B 0.9800
C27 H27C 0.9800
O1A C28A 1.440(2)
C28A C29A 1.504(3)
C28A C31A 1.512(3)
C28A C30A 1.518(3)
C29A H29A 0.9800
C29A H29B 0.9800
C29A H29C 0.9800
C30A H30A 0.9800
C30A H30B 0.9800
C30A H30C 0.9800
C31A H31A 0.9800
C31A H31B 0.9800
C31A H31C 0.9800
O2A C32A 1.443(2)
C32A C34A 1.502(4)
C32A C35A 1.510(3)
C32A C33A 1.528(3)
C33A H33A 0.9800
C33A H33B 0.9800
C33A H33C 0.9800
C34A H34A 0.9800
C34A H34B 0.9800
C34A H34C 0.9800
C35A H35A 0.9800
C35A H35B 0.9800
C35A H35C 0.9800
O1B C28B 1.443(16)
C28B C30B 1.474(17)
C28B C29B 1.487(17)
C28B C31B 1.496(18)
C29B H29D 0.9800
C29B H29E 0.9800
C29B H29F 0.9800
C30B H30D 0.9800
C30B H30E 0.9800
C30B H30F 0.9800
C31B H31D 0.9800
C31B H31E 0.9800
C31B H31F 0.9800
O2B C32B 1.457(17)
C32B C33B 1.495(17)
C32B C35B 1.515(18)
C32B C34B 1.518(18)
C33B H33D 0.9800
C33B H33E 0.9800
C33B H33F 0.9800
C34B H34D 0.9800
C34B H34E 0.9800
C34B H34F 0.9800
C35B H35D 0.9800
C35B H35E 0.9800
C35B H35F 0.9800

loop_
_geom_torsion_atom_site_label_1
_geom_torsion_atom_site_label_2
_geom_torsion_atom_site_label_3
_geom_torsion_atom_site_label_4
_geom_torsion
O1B Sb1 N1 C1 -146.4(5)
O2A Sb1 N1 C1 144.76(10)
O1A Sb1 N1 C1 -121.66(10)
O2B Sb1 N1 C1 124.1(4)
O1B Sb1 N1 Si1 34.4(5)
O2A Sb1 N1 Si1 -34.42(8)
O1A Sb1 N1 Si1 59.16(8)
O2B Sb1 N1 Si1 -55.0(4)
C1 N1 Si1 C25 -100.80(12)
Sb1 N1 Si1 C25 78.32(9)
C1 N1 Si1 C27 140.90(11)
Sb1 N1 Si1 C27 -39.99(9)
C1 N1 Si1 C26 24.16(13)
Sb1 N1 Si1 C26 -156.72(7)
Si1 N1 C1 C2 -123.03(13)
Sb1 N1 C1 C2 57.80(15)
Si1 N1 C1 C6 57.72(16)
Sb1 N1 C1 C6 -121.45(12)
C6 C1 C2 C3 -4.5(2)
N1 C1 C2 C3 176.27(13)
C6 C1 C2 C16 173.96(13)
N1 C1 C2 C16 -5.3(2)
C1 C2 C3 C4 0.0(2)
C16 C2 C3 C4 -178.57(16)
C2 C3 C4 C5 2.7(3)
C3 C4 C5 C6 -0.9(3)
C4 C5 C6 C1 -3.6(3)
C4 C5 C6 C7 171.30(16)
C2 C1 C6 C5 6.2(2)
N1 C1 C6 C5 -174.58(14)
C2 C1 C6 C7 -168.26(14)
N1 C1 C6 C7 11.0(2)
C5 C6 C7 C12 67.70(19)
C1 C6 C7 C12 -117.70(16)
C5 C6 C7 C8 -104.02(16)
C1 C6 C7 C8 70.59(19)
C12 C7 C8 C9 6.7(2)
C6 C7 C8 C9 178.79(13)
C12 C7 C8 C13 -168.36(14)
C6 C7 C8 C13 3.7(2)
C7 C8 C9 C10 -1.0(2)
C13 C8 C9 C10 174.12(15)
C8 C9 C10 C11 -3.7(2)
C8 C9 C10 C14 178.48(17)
C9 C10 C11 C12 2.7(2)
C14 C10 C11 C12 -179.49(16)
C10 C11 C12 C7 3.0(2)
C10 C11 C12 C15 -174.95(14)
C8 C7 C12 C11 -7.7(2)
C6 C7 C12 C11 -179.33(13)
C8 C7 C12 C15 170.19(14)
C6 C7 C12 C15 -1.5(2)
C3 C2 C16 C21 -97.53(17)
C1 C2 C16 C21 83.97(19)
C3 C2 C16 C17 71.70(18)
C1 C2 C16 C17 -106.80(17)
C21 C16 C17 C18 0.3(2)
C2 C16 C17 C18 -169.14(14)
C21 C16 C17 C22 178.60(14)
C2 C16 C17 C22 9.2(2)
C16 C17 C18 C19 1.1(3)
C22 C17 C18 C19 -177.26(16)
C17 C18 C19 C20 -1.6(3)
C17 C18 C19 C23 178.49(19)
C18 C19 C20 C21 0.6(3)
C23 C19 C20 C21 -179.43(19)
C19 C20 C21 C16 0.7(3)
C19 C20 C21 C24 -179.64(17)
C17 C16 C21 C20 -1.1(2)
C2 C16 C21 C20 168.11(14)
C17 C16 C21 C24 179.21(15)
C2 C16 C21 C24 -11.5(2)
O1B Sb1 O1A C28A -61.1(8)
O2A Sb1 O1A C28A -80.59(14)
N1 Sb1 O1A C28A -175.00(14)
O2B Sb1 O1A C28A -88.4(4)
Sb1 O1A C28A C29A 83.4(2)
Sb1 O1A C28A C31A -41.6(2)
Sb1 O1A C28A C30A -158.75(19)
O1B Sb1 O2A C32A 122.4(4)
O1A Sb1 O2A C32A 131.64(15)
N1 Sb1 O2A C32A -134.44(15)
O2B Sb1 O2A C32A -67.4(9)
Sb1 O2A C32A C34A -23.6(4)
Sb1 O2A C32A C35A -146.1(2)
Sb1 O2A C32A C33A 97.9(2)
O2A Sb1 O1B C28B -126.7(16)
O1A Sb1 O1B C28B 74.3(16)
N1 Sb1 O1B C28B 144.2(14)
O2B Sb1 O1B C28B -130.5(15)
Sb1 O1B C28B C30B -107(2)
Sb1 O1B C28B C29B 131(2)
Sb1 O1B C28B C31B 20(2)
O1B Sb1 O2B C32B 80.3(18)
O2A Sb1 O2B C32B 71.2(18)
O1A Sb1 O2B C32B 92.1(17)
N1 Sb1 O2B C32B -176.0(17)
Sb1 O2B C32B C33B 140(2)
Sb1 O2B C32B C35B -98(3)
Sb1 O2B C32B C34B 17(3)
